data_7227972
loop_
_publ_author_name
'Zhang, Li'
'Li, Sanying'
'Liu, Lei'
'Dong, Jinxiang'
'Lin, Zhi'

_publ_section_title
;
 Four new zinc (II) diphosphonates obtained via an ionothermal route:
 crystal structures and phase transformation behaviour
;
_journal_name_full CrystEngComm
_journal_paper_doi 10.1039/C7CE00400A
_journal_year 2017
_chemical_formula_moiety '0.25(C64 H80 Na8 O56 P16 Zn12)'
_chemical_formula_sum 'C16 H20 Na2 O14 P4 Zn3'
_chemical_formula_weight 802.29
_chemical_name_systematic
;
 ? 
;
_space_group_crystal_system orthorhombic
_space_group_IT_number 56
_space_group_name_Hall '-P 2ab 2ac'
_space_group_name_H-M_alt 'P c c n'
_symmetry_space_group_name_Hall '-P 2ab 2ac'
_symmetry_space_group_name_H-M 'P c c n'
_atom_sites_solution_hydrogens mixed
_audit_creation_date 2016-12-05
_audit_creation_method
;
Olex2 1.2-beta
(compiled 2016.11.30 svn.r3356 for OlexSys, GUI svn.r5269)
;
_audit_update_record
;
2016-12-17 deposited with the CCDC.
2017-04-03 downloaded from the CCDC.
;
_cell_angle_alpha 90
_cell_angle_beta 90
_cell_angle_gamma 90
_cell_formula_units_Z 4
_cell_length_a 13.1036(12)
_cell_length_b 22.262(2)
_cell_length_c 8.5052(8)
_cell_measurement_reflns_used 5137
_cell_measurement_temperature 298(2)
_cell_measurement_theta_max 28.199
_cell_measurement_theta_min 2.999
_cell_volume 2481.1(4)
_computing_cell_refinement 'Bruker SMART'
_computing_data_collection 'Bruker SMART'
_computing_data_reduction 'Bruker SHELXTL'
_computing_molecular_graphics 'Olex2 (Dolomanov et al., 2009)'
_computing_publication_material 'Olex2 (Dolomanov et al., 2009)'
_computing_structure_refinement 'ShelXL (Sheldrick, 2015)'
_computing_structure_solution 'SHELXS-97 (Sheldrick, 1990)'
_diffrn_ambient_temperature 298.15
_diffrn_measured_fraction_theta_full 0.999
_diffrn_measured_fraction_theta_max 0.999
_diffrn_measurement_device_type 'CCD area detector'
_diffrn_measurement_method 'phi and omega scans'
_diffrn_radiation_type MoK\a
_diffrn_radiation_wavelength 0.71073
_diffrn_reflns_av_R_equivalents 0.0432
_diffrn_reflns_av_unetI/netI 0.0278
_diffrn_reflns_Laue_measured_fraction_full 0.999
_diffrn_reflns_Laue_measured_fraction_max 0.999
_diffrn_reflns_limit_h_max 15
_diffrn_reflns_limit_h_min -15
_diffrn_reflns_limit_k_max 26
_diffrn_reflns_limit_k_min -26
_diffrn_reflns_limit_l_max 10
_diffrn_reflns_limit_l_min -9
_diffrn_reflns_number 11622
_diffrn_reflns_point_group_measured_fraction_full 0.999
_diffrn_reflns_point_group_measured_fraction_max 0.999
_diffrn_reflns_theta_full 25.019
_diffrn_reflns_theta_max 25.019
_diffrn_reflns_theta_min 2.998
_exptl_absorpt_coefficient_mu 3.241
_exptl_absorpt_correction_T_max 0.6780
_exptl_absorpt_correction_T_min 0.4431
_exptl_absorpt_correction_type multi-scan
_exptl_absorpt_process_details sadabs
_exptl_crystal_colour colourless
_exptl_crystal_colour_primary colourless
_exptl_crystal_density_diffrn 2.148
_exptl_crystal_density_method 'not measured'
_exptl_crystal_description block
_exptl_crystal_F_000 1600
_exptl_crystal_size_max 0.3
_exptl_crystal_size_mid 0.27
_exptl_crystal_size_min 0.13
_refine_diff_density_max 1.169
_refine_diff_density_min -0.667
_refine_diff_density_rms 0.091
_refine_ls_extinction_method none
_refine_ls_goodness_of_fit_ref 1.046
_refine_ls_hydrogen_treatment constr
_refine_ls_matrix_type full
_refine_ls_number_parameters 177
_refine_ls_number_reflns 2195
_refine_ls_number_restraints 0
_refine_ls_restrained_S_all 1.046
_refine_ls_R_factor_all 0.0384
_refine_ls_R_factor_gt 0.0298
_refine_ls_shift/su_max 0.001
_refine_ls_shift/su_mean 0.000
_refine_ls_structure_factor_coef Fsqd
_refine_ls_weighting_details 'w=1/[\s^2^(Fo^2^)+(0.0443P)^2^+3.3133P] where P=(Fo^2^+2Fc^2^)/3'
_refine_ls_weighting_scheme calc
_refine_ls_wR_factor_gt 0.0789
_refine_ls_wR_factor_ref 0.0824
_reflns_Friedel_coverage 0.000
_reflns_number_gt 1826
_reflns_number_total 2195
_reflns_threshold_expression 'I > 2\s(I)'
_cod_data_source_file c7ce00400a2.cif
_cod_data_source_block 1502887
_cod_database_code 7227972
_shelx_space_group_comment
;
The symmetry employed for this shelxl refinement is uniquely defined
by the following loop, which should always be used as a source of
symmetry information in preference to the above space-group names.
They are only intended as comments.
;
_shelx_estimated_absorpt_t_max 0.678
_shelx_estimated_absorpt_t_min 0.443
_olex2_refinement_description
;
1. Fixed Uiso
 At 1.2 times of:
  All C(H) groups, All C(H,H) groups, All O(H,H) groups
2.a Riding coordinates:
 O7(H7A,H7B)
2.b Secondary CH2 refined with riding coordinates:
 C1(H1A,H1B), C5(H5A,H5B)
2.c Aromatic/amide H refined with riding coordinates:
 C3(H3), C4(H4), C7(H7), C8(H8)
;
_shelx_shelxl_version_number 2014/7
_olex2_submission_special_instructions 'No special instructions were received'

loop_
_space_group_symop_operation_xyz
'x, y, z'
'-x+1/2, -y+1/2, z'
'-x, y+1/2, -z+1/2'
'x+1/2, -y, -z+1/2'
'-x, -y, -z'
'x-1/2, y-1/2, -z'
'x, -y-1/2, z-1/2'
'-x-1/2, y, z-1/2'

loop_
_atom_site_label
_atom_site_type_symbol
_atom_site_fract_x
_atom_site_fract_y
_atom_site_fract_z
_atom_site_U_iso_or_equiv
_atom_site_adp_type
_atom_site_occupancy
_atom_site_site_symmetry_order
_atom_site_calc_flag
_atom_site_refinement_flags_posn
_atom_site_refinement_flags_adp
_atom_site_refinement_flags_occupancy
Zn1 Zn 0.62718(3) 0.69899(2) 0.02257(5) 0.02155(15) Uani 1 1 d . . .
Zn2 Zn 0.2500 0.7500 -0.20491(7) 0.01842(16) Uani 1 2 d S T P
Na1 Na 0.48604(14) 0.70006(9) 0.3775(2) 0.0465(5) Uani 1 1 d . . .
P1 P 0.38327(7) 0.67605(4) 0.04477(11) 0.0161(2) Uani 1 1 d . . .
P2 P 0.83635(7) 0.66626(4) 0.15125(12) 0.0198(2) Uani 1 1 d . . .
O1 O 0.48941(18) 0.68347(11) 0.1153(3) 0.0229(6) Uani 1 1 d . . .
O2 O 0.30115(19) 0.68321(11) 0.1716(3) 0.0244(6) Uani 1 1 d . . .
O3 O 0.36847(18) 0.71991(11) -0.0924(3) 0.0248(6) Uani 1 1 d . . .
O4 O 0.72027(19) 0.66585(12) 0.1715(3) 0.0305(7) Uani 1 1 d . . .
O5 O 0.8924(2) 0.67455(12) 0.3063(3) 0.0298(6) Uani 1 1 d . . .
O6 O 0.87041(19) 0.71227(11) 0.0283(3) 0.0258(6) Uani 1 1 d . . .
O7 O 0.4031(3) 0.65122(17) 0.5881(5) 0.0644(10) Uani 1 1 d . . .
H7A H 0.3387 0.6538 0.5780 0.077 Uiso 1 1 d R . .
H7B H 0.4191 0.6680 0.6744 0.077 Uiso 1 1 d R . .
C1 C 0.3704(3) 0.60069(16) -0.0309(4) 0.0256(9) Uani 1 1 d . . .
H1A H 0.3072 0.5980 -0.0898 0.031 Uiso 1 1 calc R . .
H1B H 0.4260 0.5929 -0.1033 0.031 Uiso 1 1 calc R . .
C2 C 0.3705(3) 0.55272(15) 0.0948(5) 0.0244(8) Uani 1 1 d . . .
C3 C 0.4603(3) 0.53471(17) 0.1679(5) 0.0309(9) Uani 1 1 d . . .
H3 H 0.5213 0.5538 0.1431 0.037 Uiso 1 1 calc R . .
C4 C 0.2799(3) 0.52429(17) 0.1390(5) 0.0288(9) Uani 1 1 d . . .
H4 H 0.2186 0.5364 0.0938 0.035 Uiso 1 1 calc R . .
C5 C 0.8717(3) 0.59395(17) 0.0675(5) 0.0289(9) Uani 1 1 d . . .
H5A H 0.8256 0.5851 -0.0187 0.035 Uiso 1 1 calc R . .
H5B H 0.9399 0.5972 0.0241 0.035 Uiso 1 1 calc R . .
C6 C 0.8697(3) 0.54132(16) 0.1819(5) 0.0256(9) Uani 1 1 d . . .
C7 C 0.7797(3) 0.52173(18) 0.2508(5) 0.0309(9) Uani 1 1 d . . .
H7 H 0.7183 0.5397 0.2227 0.037 Uiso 1 1 calc R . .
C8 C 0.9600(3) 0.51162(17) 0.2220(5) 0.0290(9) Uani 1 1 d . . .
H8 H 1.0209 0.5230 0.1743 0.035 Uiso 1 1 calc R . .

loop_
_atom_site_aniso_label
_atom_site_aniso_U_11
_atom_site_aniso_U_22
_atom_site_aniso_U_33
_atom_site_aniso_U_23
_atom_site_aniso_U_13
_atom_site_aniso_U_12
Zn1 0.0189(2) 0.0208(3) 0.0250(3) 0.00003(17) 0.00084(17) -0.00024(17)
Zn2 0.0177(3) 0.0195(3) 0.0181(3) 0.000 0.000 0.0001(2)
Na1 0.0518(11) 0.0594(12) 0.0283(10) -0.0110(8) -0.0114(8) 0.0220(9)
P1 0.0153(4) 0.0163(5) 0.0167(5) -0.0007(3) -0.0006(4) 0.0000(3)
P2 0.0192(5) 0.0196(5) 0.0207(5) 0.0012(4) -0.0018(4) 0.0003(4)
O1 0.0168(12) 0.0323(15) 0.0197(14) 0.0014(11) -0.0014(10) -0.0005(10)
O2 0.0216(13) 0.0229(14) 0.0287(16) -0.0047(11) 0.0084(11) -0.0011(11)
O3 0.0225(13) 0.0253(14) 0.0266(15) 0.0066(11) -0.0045(11) -0.0010(11)
O4 0.0220(14) 0.0360(16) 0.0335(17) 0.0072(12) -0.0017(12) -0.0008(12)
O5 0.0306(14) 0.0370(16) 0.0217(15) -0.0055(12) -0.0059(12) 0.0021(12)
O6 0.0315(15) 0.0166(13) 0.0294(15) 0.0026(11) 0.0034(12) -0.0001(11)
O7 0.051(2) 0.073(3) 0.069(3) 0.002(2) 0.007(2) 0.0081(19)
C1 0.037(2) 0.0182(19) 0.022(2) -0.0016(15) 0.0004(17) 0.0000(16)
C2 0.035(2) 0.0139(18) 0.024(2) -0.0031(15) 0.0029(17) -0.0004(16)
C3 0.027(2) 0.024(2) 0.042(3) 0.0028(18) 0.0024(18) -0.0006(17)
C4 0.030(2) 0.023(2) 0.034(2) 0.0008(17) -0.0061(18) 0.0038(17)
C5 0.041(2) 0.022(2) 0.023(2) 0.0021(16) 0.0025(18) -0.0002(17)
C6 0.035(2) 0.0166(19) 0.025(2) -0.0014(15) 0.0008(17) 0.0005(16)
C7 0.031(2) 0.026(2) 0.036(2) 0.0018(18) -0.0003(18) 0.0058(17)
C8 0.030(2) 0.023(2) 0.034(2) 0.0028(17) 0.0032(18) -0.0042(16)

loop_
_atom_type_symbol
_atom_type_description
_atom_type_scat_dispersion_real
_atom_type_scat_dispersion_imag
_atom_type_scat_source
C C 0.0033 0.0016 'International Tables Vol C Tables 4.2.6.8 and 6.1.1.4'
H H 0.0000 0.0000 'International Tables Vol C Tables 4.2.6.8 and 6.1.1.4'
Na Na 0.0362 0.0249 'International Tables Vol C Tables 4.2.6.8 and 6.1.1.4'
O O 0.0106 0.0060 'International Tables Vol C Tables 4.2.6.8 and 6.1.1.4'
P P 0.1023 0.0942 'International Tables Vol C Tables 4.2.6.8 and 6.1.1.4'
Zn Zn 0.2839 1.4301 'International Tables Vol C Tables 4.2.6.8 and 6.1.1.4'

loop_
_geom_angle_atom_site_label_1
_geom_angle_atom_site_label_2
_geom_angle_atom_site_label_3
_geom_angle
_geom_angle_site_symmetry_1
_geom_angle_site_symmetry_3
Na1 Zn1 Na1 91.29(4) 7_575 .
O1 Zn1 Na1 36.24(8) . .
O1 Zn1 Na1 75.44(8) . 7_575
O4 Zn1 Na1 76.72(9) . .
O4 Zn1 Na1 155.30(9) . 7_575
O4 Zn1 O1 104.40(11) . .
O4 Zn1 O5 127.41(12) . 8_755
O4 Zn1 O6 111.10(11) . 2_665
O5 Zn1 Na1 75.59(9) 8_755 7_575
O5 Zn1 Na1 137.98(9) 8_755 .
O5 Zn1 O1 101.90(11) 8_755 .
O5 Zn1 O6 107.86(11) 8_755 2_665
O6 Zn1 Na1 88.89(8) 2_665 .
O6 Zn1 Na1 46.25(8) 2_665 7_575
O6 Zn1 O1 100.22(11) 2_665 .
Na1 Zn2 Na1 155.93(7) 7_575 8_655
O2 Zn2 Na1 133.19(8) 7_575 8_655
O2 Zn2 Na1 62.69(8) 7_575 7_575
O2 Zn2 Na1 62.69(8) 8_655 8_655
O2 Zn2 Na1 133.19(8) 8_655 7_575
O2 Zn2 O2 114.45(16) 8_655 7_575
O2 Zn2 O3 104.77(10) 8_655 2_565
O2 Zn2 O3 106.17(10) 8_655 .
O2 Zn2 O3 106.17(10) 7_575 2_565
O2 Zn2 O3 104.76(10) 7_575 .
O3 Zn2 Na1 43.61(8) 2_565 8_655
O3 Zn2 Na1 121.24(8) . 8_655
O3 Zn2 Na1 43.61(8) . 7_575
O3 Zn2 Na1 121.24(8) 2_565 7_575
O3 Zn2 O3 120.99(16) 2_565 .
Zn1 Na1 Zn1 91.83(5) 7_576 .
Zn1 Na1 Zn2 112.62(5) 7_576 7_576
Zn1 Na1 P1 135.63(7) 7_576 .
Zn1 Na1 P1 59.28(4) 7_576 7_576
Zn1 Na1 P2 59.07(4) 7_576 8_756
Zn2 Na1 Zn1 107.78(5) 7_576 .
Zn2 Na1 P1 56.74(3) 7_576 7_576
Zn2 Na1 P2 148.40(6) 7_576 8_756
P1 Na1 Zn1 124.90(6) 7_576 .
P1 Na1 Zn1 57.40(4) . .
P1 Na1 Zn2 58.68(3) . 7_576
P1 Na1 P1 110.05(5) . 7_576
P1 Na1 P2 150.25(6) . 8_756
P2 Na1 Zn1 103.09(5) 8_756 .
P2 Na1 P1 99.55(5) 8_756 7_576
O1 Na1 Zn1 31.53(7) . .
O1 Na1 Zn1 119.33(10) . 7_576
O1 Na1 Zn2 82.32(8) . 7_576
O1 Na1 P1 26.21(6) . .
O1 Na1 P1 123.77(9) . 7_576
O1 Na1 P2 129.07(9) . 8_756
O1 Na1 O2 54.70(8) . .
O1 Na1 O3 104.02(11) . 7_576
O1 Na1 O6 123.73(13) . 8_756
O1 Na1 O7 133.02(15) . .
O2 Na1 Zn1 85.63(6) . .
O2 Na1 Zn1 141.80(8) . 7_576
O2 Na1 Zn2 34.90(5) . 7_576
O2 Na1 P1 28.49(5) . .
O2 Na1 P1 91.48(7) . 7_576
O2 Na1 P2 158.00(9) . 8_756
O3 Na1 Zn1 115.91(9) 7_576 .
O3 Na1 Zn1 78.67(8) 7_576 7_576
O3 Na1 Zn2 34.44(6) 7_576 7_576
O3 Na1 P1 86.98(8) 7_576 .
O3 Na1 P1 23.45(6) 7_576 7_576
O3 Na1 P2 122.75(9) 7_576 8_756
O3 Na1 O2 68.50(9) 7_576 .
O6 Na1 Zn1 92.83(9) 8_756 .
O6 Na1 Zn1 38.50(7) 8_756 7_576
O6 Na1 Zn2 146.35(10) 8_756 7_576
O6 Na1 P1 89.69(9) 8_756 7_576
O6 Na1 P1 149.93(11) 8_756 .
O6 Na1 P2 22.38(7) 8_756 8_756
O6 Na1 O2 178.42(12) 8_756 .
O6 Na1 O3 112.57(11) 8_756 7_576
O6 Na1 O7 90.43(13) 8_756 .
O7 Na1 Zn1 107.49(12) . 7_576
O7 Na1 Zn1 152.18(12) . .
O7 Na1 Zn2 83.51(10) . 7_576
O7 Na1 P1 82.71(10) . 7_576
O7 Na1 P1 113.77(12) . .
O7 Na1 P2 72.02(10) . 8_756
O7 Na1 O2 90.77(12) . .
O7 Na1 O3 88.00(12) . 7_576
Na1 P1 Na1 93.94(5) . 7_575
O1 P1 Na1 73.36(10) . 7_575
O1 P1 Na1 40.96(10) . .
O1 P1 O2 110.66(15) . .
O1 P1 O3 110.22(14) . .
O1 P1 C1 109.06(17) . .
O2 P1 Na1 69.71(11) . .
O2 P1 Na1 119.40(11) . 7_575
O2 P1 O3 112.38(15) . .
O2 P1 C1 106.39(16) . .
O3 P1 Na1 128.58(11) . .
O3 P1 Na1 37.94(10) . 7_575
O3 P1 C1 107.98(16) . .
C1 P1 Na1 120.89(13) . .
C1 P1 Na1 130.17(13) . 7_575
O4 P2 Na1 139.79(12) . 8_755
O4 P2 C5 106.95(17) . .
O5 P2 Na1 103.77(12) . 8_755
O5 P2 O4 112.52(16) . .
O5 P2 O6 111.74(16) . .
O5 P2 C5 108.89(17) . .
O6 P2 Na1 34.79(11) . 8_755
O6 P2 O4 111.76(15) . .
O6 P2 C5 104.50(17) . .
C5 P2 Na1 75.64(13) . 8_755
Zn1 O1 Na1 112.22(12) . .
P1 O1 Zn1 133.45(16) . .
P1 O1 Na1 112.83(14) . .
Zn2 O2 Na1 82.41(9) 7_576 .
P1 O2 Zn2 134.72(15) . 7_576
P1 O2 Na1 81.80(11) . .
Zn2 O3 Na1 101.94(11) . 7_575
P1 O3 Zn2 134.04(15) . .
P1 O3 Na1 118.61(14) . 7_575
P2 O4 Zn1 123.94(17) . .
P2 O5 Zn1 142.57(17) . 8_756
Zn1 O6 Na1 95.25(11) 2_665 8_755
P2 O6 Zn1 133.68(17) . 2_665
P2 O6 Na1 122.84(15) . 8_755
Na1 O7 H7A 110.5 . .
Na1 O7 H7B 109.9 . .
H7A O7 H7B 107.6 . .
P1 C1 H1A 108.8 . .
P1 C1 H1B 108.8 . .
H1A C1 H1B 107.7 . .
C2 C1 P1 113.9(3) . .
C2 C1 H1A 108.8 . .
C2 C1 H1B 108.8 . .
C3 C2 C1 121.4(3) . .
C3 C2 C4 117.9(3) . .
C4 C2 C1 120.6(3) . .
C2 C3 H3 119.6 . .
C2 C3 C8 120.8(4) . 4_465
C8 C3 H3 119.6 4_465 .
C2 C4 H4 119.4 . .
C7 C4 C2 121.1(4) 4_465 .
C7 C4 H4 119.4 4_465 .
P2 C5 H5A 108.5 . .
P2 C5 H5B 108.5 . .
H5A C5 H5B 107.5 . .
C6 C5 P2 115.2(3) . .
C6 C5 H5A 108.5 . .
C6 C5 H5B 108.5 . .
C7 C6 C5 121.7(3) . .
C7 C6 C8 117.9(3) . .
C8 C6 C5 120.4(3) . .
C4 C7 H7 119.5 4_565 .
C6 C7 C4 121.1(4) . 4_565
C6 C7 H7 119.5 . .
C3 C8 C6 121.1(4) 4_565 .
C3 C8 H8 119.4 4_565 .
C6 C8 H8 119.4 . .

loop_
_geom_bond_atom_site_label_1
_geom_bond_atom_site_label_2
_geom_bond_distance
_geom_bond_site_symmetry_2
Zn1 Na1 3.161(2) 7_575
Zn1 Na1 3.540(2) .
Zn1 O1 2.000(2) .
Zn1 O4 1.907(3) .
Zn1 O5 1.935(3) 8_755
Zn1 O6 1.976(3) 2_665
Zn2 Na1 3.3605(17) 7_575
Zn2 Na1 3.3605(17) 8_655
Zn2 O2 1.940(2) 8_655
Zn2 O2 1.940(2) 7_575
Zn2 O3 1.943(2) .
Zn2 O3 1.943(2) 2_565
Na1 Zn1 3.161(2) 7_576
Na1 Zn2 3.3605(17) 7_576
Na1 P1 3.1789(19) .
Na1 P1 3.3831(19) 7_576
Na1 P2 3.377(2) 8_756
Na1 O1 2.261(3) .
Na1 O2 3.012(3) .
Na1 O3 2.369(3) 7_576
Na1 O6 2.293(3) 8_756
Na1 O7 2.360(4) .
P1 Na1 3.383(2) 7_575
P1 O1 1.524(2) .
P1 O2 1.532(3) .
P1 O3 1.534(3) .
P1 C1 1.805(4) .
P2 Na1 3.377(2) 8_755
P2 O4 1.531(3) .
P2 O5 1.521(3) .
P2 O6 1.530(3) .
P2 C5 1.820(4) .
O2 Zn2 1.940(2) 7_576
O3 Na1 2.369(3) 7_575
O5 Zn1 1.935(3) 8_756
O6 Zn1 1.976(3) 2_665
O6 Na1 2.293(3) 8_755
O7 H7A 0.8500 .
O7 H7B 0.8500 .
C1 H1A 0.9700 .
C1 H1B 0.9700 .
C1 C2 1.511(5) .
C2 C3 1.390(5) .
C2 C4 1.398(5) .
C3 H3 0.9300 .
C3 C8 1.393(5) 4_465
C4 H4 0.9300 .
C4 C7 1.389(5) 4_465
C5 H5A 0.9700 .
C5 H5B 0.9700 .
C5 C6 1.523(5) .
C6 C7 1.387(5) .
C6 C8 1.397(5) .
C7 C4 1.389(5) 4_565
C7 H7 0.9300 .
C8 C3 1.393(5) 4_565
C8 H8 0.9300 .

loop_
_geom_torsion_atom_site_label_1
_geom_torsion_atom_site_label_2
_geom_torsion_atom_site_label_3
_geom_torsion_atom_site_label_4
_geom_torsion
_geom_torsion_site_symmetry_1
_geom_torsion_site_symmetry_4
Na1 P1 O1 Zn1 -164.6(3) . .
Na1 P1 O1 Zn1 -47.60(18) 7_575 .
Na1 P1 O1 Na1 116.98(13) 7_575 .
Na1 P1 O2 Zn2 70.7(2) . 7_576
Na1 P1 O2 Zn2 -12.2(3) 7_575 7_576
Na1 P1 O2 Na1 -82.86(9) 7_575 .
Na1 P1 O3 Zn2 -120.52(19) . .
Na1 P1 O3 Zn2 -148.8(3) 7_575 .
Na1 P1 O3 Na1 28.3(2) . 7_575
Na1 P1 C1 C2 23.6(3) . .
Na1 P1 C1 C2 151.2(2) 7_575 .
Na1 P2 O4 Zn1 -8.3(3) 8_755 .
Na1 P2 O5 Zn1 147.0(3) 8_755 8_756
Na1 P2 O6 Zn1 -140.1(3) 8_755 2_665
Na1 P2 C5 C6 146.3(3) 8_755 .
P1 C1 C2 C3 -76.6(4) . .
P1 C1 C2 C4 104.6(4) . .
P2 C5 C6 C7 64.8(5) . .
P2 C5 C6 C8 -114.5(4) . .
O1 P1 O2 Zn2 69.9(3) . 7_576
O1 P1 O2 Na1 -0.84(13) . .
O1 P1 O3 Zn2 -163.2(2) . .
O1 P1 O3 Na1 -14.3(2) . 7_575
O1 P1 C1 C2 67.2(3) . .
O2 P1 O1 Zn1 -163.38(18) . .
O2 P1 O1 Na1 1.20(19) . .
O2 P1 O3 Zn2 -39.2(3) . .
O2 P1 O3 Na1 109.60(17) . 7_575
O2 P1 C1 C2 -52.2(3) . .
O3 P1 O1 Zn1 -38.5(3) . .
O3 P1 O1 Na1 126.12(16) . .
O3 P1 O2 Zn2 -53.8(3) . 7_576
O3 P1 O2 Na1 -124.53(13) . .
O3 P1 C1 C2 -173.0(3) . .
O4 P2 O5 Zn1 -15.3(4) . 8_756
O4 P2 O6 Zn1 69.8(3) . 2_665
O4 P2 O6 Na1 -150.08(17) . 8_755
O4 P2 C5 C6 -75.4(3) . .
O5 P2 O4 Zn1 144.54(18) . .
O5 P2 O6 Zn1 -57.3(3) . 2_665
O5 P2 O6 Na1 82.8(2) . 8_755
O5 P2 C5 C6 46.4(3) . .
O6 P2 O4 Zn1 17.9(3) . .
O6 P2 O5 Zn1 111.4(3) . 8_756
O6 P2 C5 C6 165.9(3) . .
C1 P1 O1 Zn1 79.9(2) . .
C1 P1 O1 Na1 -115.50(17) . .
C1 P1 O2 Zn2 -171.8(2) . 7_576
C1 P1 O2 Na1 117.50(14) . .
C1 P1 O3 Zn2 77.8(3) . .
C1 P1 O3 Na1 -133.38(19) . 7_575
C1 C2 C3 C8 -176.8(4) . 4_465
C1 C2 C4 C7 177.1(4) . 4_465
C3 C2 C4 C7 -1.8(6) . 4_465
C4 C2 C3 C8 2.1(6) . 4_465
C5 P2 O4 Zn1 -95.9(2) . .
C5 P2 O5 Zn1 -133.7(3) . 8_756
C5 P2 O6 Zn1 -174.8(2) . 2_665
C5 P2 O6 Na1 -34.8(2) . 8_755
C5 C6 C7 C4 -176.7(4) . 4_565
C5 C6 C8 C3 176.9(4) . 4_565
C7 C6 C8 C3 -2.4(6) . 4_565
C8 C6 C7 C4 2.7(6) . 4_565
